data_7715949
loop_
_publ_author_name
'Zhang, Kenneth'
'Wallis, Matthew J.'
'Craze, Alexander R.'
'Hayami, Shinya'
'Min, Hyunsung'
'Fanna, Daniel J.'
'Bhadbhade, Mohan M.'
'Tian, Ruoming'
'Marjo, Christopher E.'
'Lindoy, Leonard F.'
'Li, Feng'

_publ_section_title
;
 Spin crossover of a Fe(II) mononuclear complex induced by intermolecular
 factors involving chloride and solvent ordering.
;
_journal_issue 34
_journal_name_full 'Dalton transactions (Cambridge, England : 2003)'
_journal_page_first 14144
_journal_page_last 14152
_journal_paper_doi 10.1039/d4dt00706a
_journal_volume 53
_journal_year 2024
_chemical_formula_moiety '2(Cl O4), C33 H33 Fe N13, C H4 O'
_chemical_formula_sum 'C34 H37 Cl2 Fe N13 O9'
_chemical_formula_weight 898.51
_space_group_crystal_system monoclinic
_space_group_IT_number 14
_space_group_name_Hall '-P 2ybc'
_space_group_name_H-M_alt 'P 1 21/c 1'
_atom_sites_solution_hydrogens geom
_audit_creation_date 2024-02-20
_audit_creation_method
;
Olex2 1.5
(compiled 2023.08.24 svn.re1ec1418 for OlexSys, GUI svn.r6817)
;
_audit_update_record
;
2024-03-08 deposited with the CCDC.	2024-05-01 downloaded from the CCDC.
;
_cell_angle_alpha 90
_cell_angle_beta 92.15(3)
_cell_angle_gamma 90
_cell_formula_units_Z 4
_cell_length_a 11.651(2)
_cell_length_b 15.699(3)
_cell_length_c 21.229(4)
_cell_measurement_reflns_used 2053
_cell_measurement_temperature 100
_cell_measurement_theta_max 20.00
_cell_measurement_theta_min 2.39
_cell_volume 3880.2(12)
_computing_molecular_graphics 'Olex2 1.5 (Dolomanov et al., 2009)'
_computing_publication_material 'Olex2 1.5 (Dolomanov et al., 2009)'
_computing_structure_refinement 'SHELXL 2018/3 (Sheldrick, 2015)'
_computing_structure_solution 'SHELXT 2018/2 (Sheldrick, 2018)'
_diffrn_ambient_temperature 100
_diffrn_measured_fraction_theta_full 0.950
_diffrn_measured_fraction_theta_max 0.950
_diffrn_measurement_device_type MX1
_diffrn_measurement_method '\w scans'
_diffrn_radiation_type MoK\a
_diffrn_radiation_wavelength 0.71073
_diffrn_reflns_av_R_equivalents 0.0374
_diffrn_reflns_av_unetI/netI 0.0226
_diffrn_reflns_Laue_measured_fraction_full 0.950
_diffrn_reflns_Laue_measured_fraction_max 0.950
_diffrn_reflns_limit_h_max 12
_diffrn_reflns_limit_h_min -12
_diffrn_reflns_limit_k_max 18
_diffrn_reflns_limit_k_min -18
_diffrn_reflns_limit_l_max 24
_diffrn_reflns_limit_l_min -24
_diffrn_reflns_number 41658
_diffrn_reflns_point_group_measured_fraction_full 0.950
_diffrn_reflns_point_group_measured_fraction_max 0.950
_diffrn_reflns_theta_full 24.406
_diffrn_reflns_theta_max 24.406
_diffrn_reflns_theta_min 1.614
_diffrn_standards_number 0
_exptl_absorpt_coefficient_mu 0.599
_exptl_absorpt_correction_type none
_exptl_crystal_colour 'light orange'
_exptl_crystal_colour_modifier light
_exptl_crystal_colour_primary orange
_exptl_crystal_density_diffrn 1.538
_exptl_crystal_description block
_exptl_crystal_F_000 1856
_exptl_crystal_recrystallization_method 'Vapour Diffusion'
_exptl_crystal_size_max 0.1
_exptl_crystal_size_mid 0.1
_exptl_crystal_size_min 0.1
_refine_diff_density_max 0.495
_refine_diff_density_min -0.636
_refine_diff_density_rms 0.110
_refine_ls_extinction_method none
_refine_ls_goodness_of_fit_ref 1.169
_refine_ls_hydrogen_treatment constr
_refine_ls_matrix_type full
_refine_ls_number_parameters 534
_refine_ls_number_reflns 6076
_refine_ls_number_restraints 0
_refine_ls_restrained_S_all 1.169
_refine_ls_R_factor_all 0.0325
_refine_ls_R_factor_gt 0.0325
_refine_ls_shift/su_max 0.002
_refine_ls_shift/su_mean 0.000
_refine_ls_structure_factor_coef Fsqd
_refine_ls_weighting_details 'w=1/[\s^2^(Fo^2^)+(0.0501P)^2^+2.2044P] where P=(Fo^2^+2Fc^2^)/3'
_refine_ls_weighting_scheme calc
_refine_ls_wR_factor_gt 0.0900
_refine_ls_wR_factor_ref 0.0900
_reflns_Friedel_coverage 0.000
_reflns_number_gt 6069
_reflns_number_total 6076
_reflns_threshold_expression 'I > 2\s(I)'
_cod_data_source_file d4dt00706a2.cif
_cod_data_source_block cut86_a
_cod_depositor_comments 'Adding full bibliography for 7715944--7715949.cif.'
_cod_original_cell_volume 3880.2(13)
_cod_database_code 7715949
_shelx_shelxl_version_number 2018/3
_shelx_space_group_comment
;
The symmetry employed for this shelxl refinement is uniquely defined
by the following loop, which should always be used as a source of
symmetry information in preference to the above space-group names.
They are only intended as comments.
;
_shelx_estimated_absorpt_t_max 0.943
_shelx_estimated_absorpt_t_min 0.943
_olex2_refinement_description
;
1. Fixed Uiso
 At 1.2 times of:
  All C(H) groups, All C(H,H) groups
 At 1.5 times of:
  All C(H,H,H) groups, All O(H) groups
2.a Secondary CH2 refined with riding coordinates:
 C1A(H1AA,H1AB), C2A(H2AA,H2AB), C1B(H1BA,H1BB), C2B(H2BA,H2BB), C1C(H1CA,
 H1CB), C2C(H2CA,H2CB)
2.b Aromatic/amide H refined with riding coordinates:
 C3B(H3B), C8C(H8C), C6C(H6C), C3C(H3C), C8A(H8A), C3A(H3A), C5B(H5B),
 C5C(H5C), C10C(H10C), C5A(H5A), C6A(H6A), C7C(H7C), C6B(H6B), C7A(H7A),
 C11C(H11C), C10A(H10A), C8B(H8B), C10B(H10B), C7B(H7B), C11A(H11A), C11B(H11B)
2.c Idealised Me refined as rotating group:
 C1(H1A,H1B,H1C)
2.d Idealised tetrahedral OH refined as rotating group:
 O1(H1)
;
_olex2_submission_special_instructions 'No special instructions were received'

loop_
_space_group_symop_operation_xyz
'x, y, z'
'-x, y+1/2, -z+1/2'
'-x, -y, -z'
'x, -y-1/2, z-1/2'

loop_
_atom_site_label
_atom_site_type_symbol
_atom_site_fract_x
_atom_site_fract_y
_atom_site_fract_z
_atom_site_U_iso_or_equiv
_atom_site_adp_type
_atom_site_occupancy
_atom_site_site_symmetry_order
_atom_site_calc_flag
_atom_site_refinement_flags_posn
_atom_site_refinement_flags_adp
_atom_site_refinement_flags_occupancy
_atom_site_disorder_assembly
_atom_site_disorder_group
Cl2 Cl 0.81866(4) 0.31454(3) 0.50145(2) 0.01701(12) Uani 1 1 d . . . . .
Cl1 Cl 0.39259(4) 0.24687(3) 0.67210(2) 0.01764(12) Uani 1 1 d . . . . .
O6 O 0.81505(12) 0.25988(8) 0.55673(6) 0.0208(3) Uani 1 1 d . . . . .
O8 O 0.93190(12) 0.34927(9) 0.49745(7) 0.0282(3) Uani 1 1 d . . . . .
O7 O 0.73722(12) 0.38284(8) 0.50725(6) 0.0243(3) Uani 1 1 d . . . . .
O4 O 0.33422(12) 0.25572(9) 0.61131(6) 0.0271(3) Uani 1 1 d . . . . .
N2C N 0.94148(12) 0.07138(9) 0.66967(7) 0.0138(3) Uani 1 1 d . . . . .
O3 O 0.41052(12) 0.32847(8) 0.70051(6) 0.0246(3) Uani 1 1 d . . . . .
O9 O 0.78971(16) 0.26567(9) 0.44595(6) 0.0367(4) Uani 1 1 d . . . . .
N3C N 1.02396(12) 0.11689(9) 0.58373(7) 0.0142(3) Uani 1 1 d . . . . .
N1A N 0.74401(13) 0.04818(9) 0.83880(7) 0.0148(3) Uani 1 1 d . . . . .
N1C N 1.01478(12) 0.08070(9) 0.79214(7) 0.0142(3) Uani 1 1 d . . . . .
N1 N 0.93854(13) -0.05171(9) 0.86960(7) 0.0159(3) Uani 1 1 d . . . . .
O1 O 0.42838(14) 0.19229(9) 0.90752(7) 0.0321(3) Uani 1 1 d . . . . .
H1 H 0.418294 0.149340 0.884372 0.048 Uiso 1 1 calc R U . . .
N1B N 0.87654(13) -0.09978(9) 0.74589(7) 0.0142(3) Uani 1 1 d . . . . .
N2A N 0.77082(12) 0.16837(9) 0.74843(7) 0.0144(3) Uani 1 1 d . . . . .
N3A N 0.69272(13) 0.29629(9) 0.73802(7) 0.0153(3) Uani 1 1 d . . . . .
N2B N 0.70457(12) -0.00714(9) 0.69324(6) 0.0144(3) Uani 1 1 d . . . . .
O5 O 0.50136(13) 0.20576(10) 0.66473(8) 0.0394(4) Uani 1 1 d . . . . .
N3B N 0.56275(13) -0.04447(9) 0.62679(7) 0.0143(3) Uani 1 1 d . . . . .
O2 O 0.32170(14) 0.19617(11) 0.71212(8) 0.0413(4) Uani 1 1 d . . . . .
N4C N 1.06644(15) 0.19226(11) 0.39555(7) 0.0256(4) Uani 1 1 d . . . . .
N4A N 0.60030(16) 0.53357(10) 0.65856(9) 0.0260(4) Uani 1 1 d . . . . .
N4B N 0.28577(14) -0.01961(11) 0.49444(8) 0.0241(4) Uani 1 1 d . . . . .
C4C C 1.04989(15) 0.10360(11) 0.68581(8) 0.0146(3) Uani 1 1 d . . . . .
C3B C 0.80308(15) -0.14161(11) 0.71231(8) 0.0143(4) Uani 1 1 d . . . . .
H3B H 0.808512 -0.201688 0.707986 0.017 Uiso 1 1 calc R U . . .
C8C C 0.97346(16) 0.10410(12) 0.47135(9) 0.0198(4) Uani 1 1 d . . . . .
H8C H 0.919216 0.060656 0.479459 0.024 Uiso 1 1 calc R U . . .
C9C C 1.03901(15) 0.14152(11) 0.51991(8) 0.0153(4) Uani 1 1 d . . . . .
C4A C 0.70048(15) 0.18347(11) 0.79885(8) 0.0153(4) Uani 1 1 d . . . . .
C6C C 0.92896(15) 0.08012(10) 0.60838(8) 0.0141(3) Uani 1 1 d . . . . .
H6C H 0.862597 0.063152 0.584199 0.017 Uiso 1 1 calc R U . . .
C9A C 0.66272(15) 0.37672(11) 0.71122(8) 0.0164(4) Uani 1 1 d . . . . .
C4B C 0.71112(15) -0.09397(11) 0.68104(8) 0.0139(3) Uani 1 1 d . . . . .
C9B C 0.46687(16) -0.03629(11) 0.58357(8) 0.0162(4) Uani 1 1 d . . . . .
C3C C 1.08628(15) 0.10504(11) 0.75192(8) 0.0156(4) Uani 1 1 d . . . . .
H3C H 1.161152 0.123567 0.764809 0.019 Uiso 1 1 calc R U . . .
C8A C 0.65789(16) 0.38744(12) 0.64654(9) 0.0198(4) Uani 1 1 d . . . . .
H8A H 0.675111 0.341696 0.619158 0.024 Uiso 1 1 calc R U . . .
C3A C 0.68892(15) 0.11737(11) 0.84569(8) 0.0158(4) Uani 1 1 d . . . . .
H3A H 0.641478 0.125391 0.880633 0.019 Uiso 1 1 calc R U . . .
C5B C 0.62478(15) -0.11791(11) 0.64026(8) 0.0152(4) Uani 1 1 d . . . . .
H5B H 0.609909 -0.173500 0.624264 0.018 Uiso 1 1 calc R U . . .
C5C C 1.10156(15) 0.13162(11) 0.63336(8) 0.0158(4) Uani 1 1 d . . . . .
H5C H 1.175784 0.156267 0.631240 0.019 Uiso 1 1 calc R U . . .
C10C C 1.11845(16) 0.20377(11) 0.50598(8) 0.0185(4) Uani 1 1 d . . . . .
H10C H 1.164000 0.230531 0.538335 0.022 Uiso 1 1 calc R U . . .
C5A C 0.65216(16) 0.26211(11) 0.79272(8) 0.0171(4) Uani 1 1 d . . . . .
H5A H 0.600762 0.288226 0.820555 0.021 Uiso 1 1 calc R U . . .
C6A C 0.76324(15) 0.23648(11) 0.71291(8) 0.0148(4) Uani 1 1 d . . . . .
H6A H 0.801778 0.243485 0.674604 0.018 Uiso 1 1 calc R U . . .
C7C C 0.99036(17) 0.13270(13) 0.41057(9) 0.0253(4) Uani 1 1 d . . . . .
H7C H 0.944606 0.108204 0.377305 0.030 Uiso 1 1 calc R U . . .
C1A C 0.85419(17) -0.03428(11) 0.91731(8) 0.0176(4) Uani 1 1 d . . . . .
H1AA H 0.878083 0.016647 0.941987 0.021 Uiso 1 1 calc R U . . .
H1AB H 0.850737 -0.083166 0.946639 0.021 Uiso 1 1 calc R U . . .
C6B C 0.61542(15) 0.02051(11) 0.66006(8) 0.0149(4) Uani 1 1 d . . . . .
H6B H 0.590345 0.078096 0.659105 0.018 Uiso 1 1 calc R U . . .
C2A C 0.73564(16) -0.01914(11) 0.88631(8) 0.0178(4) Uani 1 1 d . . . . .
H2AA H 0.707025 -0.072295 0.866138 0.021 Uiso 1 1 calc R U . . .
H2AB H 0.680941 -0.001946 0.918550 0.021 Uiso 1 1 calc R U . . .
C7A C 0.62728(18) 0.46666(12) 0.62281(10) 0.0242(4) Uani 1 1 d . . . . .
H7A H 0.625250 0.474093 0.578369 0.029 Uiso 1 1 calc R U . . .
C1B C 0.94473(16) -0.14117(11) 0.85072(8) 0.0169(4) Uani 1 1 d . . . . .
H1BA H 0.871671 -0.170151 0.859699 0.020 Uiso 1 1 calc R U . . .
H1BB H 1.007429 -0.169932 0.875253 0.020 Uiso 1 1 calc R U . . .
C11C C 1.12918(17) 0.22563(12) 0.44330(9) 0.0221(4) Uani 1 1 d . . . . .
H11C H 1.185040 0.267242 0.433613 0.027 Uiso 1 1 calc R U . . .
C10A C 0.63640(18) 0.44493(12) 0.74966(9) 0.0235(4) Uani 1 1 d . . . . .
H10A H 0.640020 0.439534 0.794264 0.028 Uiso 1 1 calc R U . . .
C2B C 0.96684(15) -0.14733(11) 0.78050(8) 0.0167(4) Uani 1 1 d . . . . .
H2BA H 1.043055 -0.123037 0.771831 0.020 Uiso 1 1 calc R U . . .
H2BB H 0.965883 -0.207705 0.767020 0.020 Uiso 1 1 calc R U . . .
C1C C 1.05026(16) -0.01201(12) 0.88268(8) 0.0182(4) Uani 1 1 d . . . . .
H1CA H 1.110522 -0.044845 0.861714 0.022 Uiso 1 1 calc R U . . .
H1CB H 1.068070 -0.012815 0.928642 0.022 Uiso 1 1 calc R U . . .
C8B C 0.42295(17) 0.04322(12) 0.56826(9) 0.0197(4) Uani 1 1 d . . . . .
H8B H 0.453474 0.093219 0.587740 0.024 Uiso 1 1 calc R U . . .
C10B C 0.41773(17) -0.10776(12) 0.55538(9) 0.0223(4) Uani 1 1 d . . . . .
H10B H 0.444272 -0.163344 0.565961 0.027 Uiso 1 1 calc R U . . .
C2C C 1.05031(16) 0.07965(11) 0.85901(8) 0.0174(4) Uani 1 1 d . . . . .
H2CA H 0.996698 0.114401 0.883394 0.021 Uiso 1 1 calc R U . . .
H2CB H 1.128221 0.104285 0.864760 0.021 Uiso 1 1 calc R U . . .
C7B C 0.33335(17) 0.04788(13) 0.52378(9) 0.0225(4) Uani 1 1 d . . . . .
H7B H 0.303578 0.102636 0.513358 0.027 Uiso 1 1 calc R U . . .
C11A C 0.60468(18) 0.52115(12) 0.72106(10) 0.0265(4) Uani 1 1 d . . . . .
H11A H 0.584833 0.567416 0.747364 0.032 Uiso 1 1 calc R U . . .
C11B C 0.32858(18) -0.09554(13) 0.51123(9) 0.0263(4) Uani 1 1 d . . . . .
H11B H 0.295650 -0.144579 0.491541 0.032 Uiso 1 1 calc R U . . .
C1 C 0.4320(2) 0.16663(16) 0.97199(11) 0.0404(6) Uani 1 1 d . . . . .
H1A H 0.500954 0.132219 0.980787 0.061 Uiso 1 1 calc R U . . .
H1B H 0.363578 0.132821 0.980430 0.061 Uiso 1 1 calc R U . . .
H1C H 0.434041 0.217203 0.999069 0.061 Uiso 1 1 calc R U . . .
Fe1 Fe 0.84728(2) 0.03711(2) 0.75615(2) 0.01224(9) Uani 1 1 d . . . . .

loop_
_atom_site_aniso_label
_atom_site_aniso_U_11
_atom_site_aniso_U_22
_atom_site_aniso_U_33
_atom_site_aniso_U_23
_atom_site_aniso_U_13
_atom_site_aniso_U_12
Cl2 0.0227(3) 0.0150(2) 0.0132(2) 0.00059(15) 0.00007(16) 0.00205(16)
Cl1 0.0130(2) 0.0155(2) 0.0241(2) 0.00105(16) -0.00311(17) -0.00045(15)
O6 0.0285(8) 0.0183(6) 0.0153(6) 0.0034(5) -0.0005(5) 0.0002(5)
O8 0.0209(8) 0.0306(8) 0.0335(8) 0.0102(6) 0.0072(6) 0.0026(6)
O7 0.0236(8) 0.0250(7) 0.0246(7) 0.0047(5) 0.0045(5) 0.0087(5)
O4 0.0222(8) 0.0370(8) 0.0216(7) 0.0000(6) -0.0047(5) -0.0031(6)
N2C 0.0121(8) 0.0142(7) 0.0152(7) -0.0010(6) -0.0005(5) 0.0004(5)
O3 0.0215(8) 0.0217(7) 0.0306(7) -0.0081(6) 0.0010(6) 0.0020(5)
O9 0.0697(12) 0.0233(7) 0.0162(7) -0.0029(6) -0.0103(7) 0.0016(7)
N3C 0.0132(8) 0.0168(7) 0.0124(7) 0.0014(6) 0.0002(5) 0.0010(5)
N1A 0.0139(8) 0.0171(7) 0.0133(7) -0.0017(6) -0.0010(6) -0.0024(6)
N1C 0.0147(8) 0.0138(7) 0.0141(7) -0.0008(6) -0.0007(6) -0.0002(5)
N1 0.0171(8) 0.0155(7) 0.0150(7) -0.0015(6) -0.0010(6) -0.0006(6)
O1 0.0469(10) 0.0192(7) 0.0304(8) -0.0028(6) 0.0033(7) 0.0027(6)
N1B 0.0141(8) 0.0160(7) 0.0123(7) 0.0003(6) 0.0005(6) 0.0015(6)
N2A 0.0123(8) 0.0162(7) 0.0146(7) -0.0026(6) -0.0001(5) -0.0003(6)
N3A 0.0138(8) 0.0153(7) 0.0168(7) -0.0016(6) 0.0013(6) -0.0003(6)
N2B 0.0133(8) 0.0157(7) 0.0143(7) -0.0011(6) 0.0007(6) -0.0014(6)
O5 0.0189(8) 0.0316(8) 0.0667(11) -0.0254(8) -0.0126(7) 0.0107(6)
N3B 0.0126(8) 0.0171(7) 0.0130(7) -0.0004(5) -0.0013(6) -0.0019(5)
O2 0.0371(10) 0.0422(9) 0.0439(9) 0.0233(7) -0.0076(7) -0.0180(7)
N4C 0.0273(10) 0.0308(9) 0.0192(8) 0.0044(7) 0.0059(7) 0.0069(7)
N4A 0.0270(10) 0.0179(8) 0.0333(10) 0.0014(7) 0.0063(7) 0.0019(6)
N4B 0.0153(9) 0.0332(9) 0.0235(8) 0.0033(7) -0.0043(6) -0.0051(7)
C4C 0.0128(9) 0.0146(8) 0.0162(9) -0.0008(6) -0.0012(6) -0.0002(6)
C3B 0.0165(9) 0.0149(8) 0.0117(8) 0.0001(6) 0.0026(7) -0.0004(7)
C8C 0.0162(10) 0.0247(10) 0.0186(9) -0.0002(7) 0.0007(7) 0.0015(7)
C9C 0.0134(9) 0.0172(8) 0.0155(9) 0.0018(7) 0.0023(6) 0.0063(7)
C4A 0.0130(9) 0.0189(9) 0.0139(8) -0.0038(7) 0.0004(6) -0.0007(7)
C6C 0.0112(9) 0.0154(8) 0.0157(8) -0.0009(6) 0.0004(6) 0.0010(6)
C9A 0.0104(9) 0.0155(9) 0.0234(9) -0.0002(7) 0.0020(7) -0.0017(6)
C4B 0.0152(9) 0.0142(8) 0.0127(8) -0.0001(6) 0.0034(6) -0.0020(6)
C9B 0.0110(10) 0.0247(10) 0.0130(8) 0.0003(7) 0.0017(7) -0.0027(7)
C3C 0.0127(9) 0.0157(8) 0.0182(9) -0.0006(7) -0.0019(7) -0.0016(6)
C8A 0.0185(10) 0.0183(9) 0.0228(9) -0.0005(7) 0.0046(7) 0.0014(7)
C3A 0.0129(9) 0.0207(9) 0.0138(8) -0.0030(7) 0.0002(6) -0.0017(7)
C5B 0.0164(9) 0.0144(8) 0.0150(8) -0.0006(6) 0.0010(7) -0.0018(7)
C5C 0.0114(9) 0.0184(9) 0.0174(9) 0.0002(7) -0.0016(7) -0.0016(6)
C10C 0.0169(10) 0.0188(9) 0.0198(9) 0.0023(7) 0.0013(7) 0.0042(7)
C5A 0.0170(10) 0.0197(9) 0.0150(8) -0.0026(7) 0.0033(7) 0.0016(7)
C6A 0.0121(9) 0.0164(8) 0.0160(8) -0.0022(7) 0.0010(6) -0.0015(6)
C7C 0.0253(11) 0.0340(11) 0.0166(9) -0.0018(8) -0.0009(7) 0.0060(8)
C1A 0.0233(11) 0.0170(9) 0.0125(8) 0.0008(6) 0.0012(7) -0.0010(7)
C6B 0.0136(10) 0.0160(8) 0.0149(8) -0.0011(7) -0.0002(7) -0.0009(7)
C2A 0.0200(10) 0.0176(9) 0.0159(9) 0.0011(7) 0.0032(7) -0.0029(7)
C7A 0.0244(11) 0.0214(10) 0.0273(10) 0.0035(8) 0.0053(8) 0.0031(7)
C1B 0.0190(10) 0.0152(9) 0.0162(9) 0.0010(7) -0.0035(7) 0.0011(7)
C11C 0.0200(10) 0.0235(9) 0.0232(9) 0.0059(8) 0.0071(7) 0.0051(7)
C10A 0.0251(11) 0.0202(10) 0.0253(10) -0.0034(8) 0.0041(8) -0.0024(8)
C2B 0.0153(10) 0.0172(9) 0.0175(9) -0.0006(7) -0.0030(7) 0.0039(7)
C1C 0.0174(10) 0.0213(9) 0.0156(9) 0.0003(7) -0.0053(7) -0.0010(7)
C8B 0.0160(10) 0.0224(10) 0.0205(9) -0.0048(7) -0.0007(7) 0.0012(7)
C10B 0.0216(11) 0.0209(9) 0.0240(10) 0.0036(7) -0.0054(8) -0.0070(7)
C2C 0.0178(10) 0.0212(9) 0.0128(8) -0.0022(7) -0.0035(7) -0.0038(7)
C7B 0.0161(11) 0.0274(10) 0.0238(10) -0.0001(8) -0.0003(8) 0.0040(7)
C11A 0.0297(12) 0.0157(9) 0.0344(11) -0.0049(8) 0.0074(9) 0.0002(8)
C11B 0.0247(11) 0.0265(10) 0.0272(10) 0.0024(8) -0.0075(8) -0.0112(8)
C1 0.0476(15) 0.0418(13) 0.0320(12) 0.0006(10) 0.0060(10) 0.0029(11)
Fe1 0.01120(17) 0.01354(15) 0.01194(15) -0.00157(8) 0.00004(10) -0.00072(8)

loop_
_atom_type_symbol
_atom_type_description
_atom_type_scat_dispersion_real
_atom_type_scat_dispersion_imag
_atom_type_scat_source
C C 0.0033 0.0016 'International Tables Vol C Tables 4.2.6.8 and 6.1.1.4'
H H 0.0000 0.0000 'International Tables Vol C Tables 4.2.6.8 and 6.1.1.4'
Cl Cl 0.1484 0.1585 'International Tables Vol C Tables 4.2.6.8 and 6.1.1.4'
Fe Fe 0.3463 0.8444 'International Tables Vol C Tables 4.2.6.8 and 6.1.1.4'
N N 0.0061 0.0033 'International Tables Vol C Tables 4.2.6.8 and 6.1.1.4'
O O 0.0106 0.0060 'International Tables Vol C Tables 4.2.6.8 and 6.1.1.4'

loop_
_geom_angle_atom_site_label_1
_geom_angle_atom_site_label_2
_geom_angle_atom_site_label_3
_geom_angle
_geom_angle_site_symmetry_1
_geom_angle_site_symmetry_3
_geom_angle_publ_flag
O8 Cl2 O6 109.06(9) . . ?
O8 Cl2 O7 109.44(9) . . ?
O8 Cl2 O9 110.07(10) . . ?
O7 Cl2 O6 109.33(8) . . ?
O9 Cl2 O6 109.49(8) . . ?
O9 Cl2 O7 109.44(9) . . ?
O4 Cl1 O2 108.55(9) . . ?
O3 Cl1 O4 110.36(8) . . ?
O3 Cl1 O5 109.48(9) . . ?
O3 Cl1 O2 108.88(10) . . ?
O5 Cl1 O4 109.52(10) . . ?
O5 Cl1 O2 110.04(11) . . ?
C4C N2C Fe1 110.71(11) . . ?
C6C N2C C4C 105.82(14) . . ?
C6C N2C Fe1 143.03(12) . . ?
C6C N3C C9C 127.39(15) . . ?
C6C N3C C5C 107.12(14) . . ?
C5C N3C C9C 125.36(15) . . ?
C3A N1A C2A 119.29(15) . . ?
C3A N1A Fe1 117.27(12) . . ?
C2A N1A Fe1 123.44(11) . . ?
C3C N1C C2C 119.02(15) . . ?
C3C N1C Fe1 117.31(12) . . ?
C2C N1C Fe1 123.60(11) . . ?
C1B N1 C1A 114.23(14) . . ?
C1C N1 C1A 113.92(14) . . ?
C1C N1 C1B 114.14(14) . . ?
C1 O1 H1 109.5 . . ?
C3B N1B C2B 118.19(15) . . ?
C3B N1B Fe1 117.23(12) . . ?
C2B N1B Fe1 124.21(11) . . ?
C4A N2A Fe1 110.06(11) . . ?
C6A N2A C4A 105.94(14) . . ?
C6A N2A Fe1 143.93(12) . . ?
C5A N3A C9A 126.52(15) . . ?
C6A N3A C9A 126.52(15) . . ?
C6A N3A C5A 106.90(14) . . ?
C4B N2B Fe1 112.11(11) . . ?
C6B N2B C4B 105.86(14) . . ?
C6B N2B Fe1 141.95(12) . . ?
C5B N3B C9B 126.77(14) . . ?
C6B N3B C9B 126.10(15) . . ?
C6B N3B C5B 107.02(15) . . ?
C11C N4C C7C 116.31(16) . . ?
C11A N4A C7A 116.47(16) . . ?
C11B N4B C7B 116.00(17) . . ?
N2C C4C C3C 118.26(15) . . ?
C5C C4C N2C 109.99(15) . . ?
C5C C4C C3C 131.70(17) . . ?
N1B C3B H3B 121.3 . . ?
N1B C3B C4B 117.40(16) . . ?
C4B C3B H3B 121.3 . . ?
C9C C8C H8C 121.3 . . ?
C7C C8C H8C 121.3 . . ?
C7C C8C C9C 117.38(18) . . ?
C8C C9C N3C 120.42(16) . . ?
C10C C9C N3C 120.07(16) . . ?
C10C C9C C8C 119.51(16) . . ?
N2A C4A C3A 118.60(15) . . ?
C5A C4A N2A 109.51(15) . . ?
C5A C4A C3A 131.87(17) . . ?
N2C C6C N3C 111.21(15) . . ?
N2C C6C H6C 124.4 . . ?
N3C C6C H6C 124.4 . . ?
C8A C9A N3A 120.34(16) . . ?
C8A C9A C10A 119.25(17) . . ?
C10A C9A N3A 120.40(17) . . ?
N2B C4B C3B 117.78(15) . . ?
C5B C4B N2B 110.27(15) . . ?
C5B C4B C3B 131.95(16) . . ?
C8B C9B N3B 120.46(16) . . ?
C8B C9B C10B 119.08(18) . . ?
C10B C9B N3B 120.45(16) . . ?
N1C C3C C4C 117.97(16) . . ?
N1C C3C H3C 121.0 . . ?
C4C C3C H3C 121.0 . . ?
C9A C8A H8A 120.9 . . ?
C9A C8A C7A 118.12(17) . . ?
C7A C8A H8A 120.9 . . ?
N1A C3A C4A 118.22(16) . . ?
N1A C3A H3A 120.9 . . ?
C4A C3A H3A 120.9 . . ?
N3B C5B H5B 127.2 . . ?
C4B C5B N3B 105.67(15) . . ?
C4B C5B H5B 127.2 . . ?
N3C C5C H5C 127.1 . . ?
C4C C5C N3C 105.86(15) . . ?
C4C C5C H5C 127.1 . . ?
C9C C10C H10C 121.1 . . ?
C11C C10C C9C 117.72(17) . . ?
C11C C10C H10C 121.1 . . ?
N3A C5A H5A 126.9 . . ?
C4A C5A N3A 106.26(16) . . ?
C4A C5A H5A 126.9 . . ?
N2A C6A N3A 111.37(15) . . ?
N2A C6A H6A 124.3 . . ?
N3A C6A H6A 124.3 . . ?
N4C C7C C8C 124.57(18) . . ?
N4C C7C H7C 117.7 . . ?
C8C C7C H7C 117.7 . . ?
N1 C1A H1AA 109.5 . . ?
N1 C1A H1AB 109.5 . . ?
N1 C1A C2A 110.55(15) . . ?
H1AA C1A H1AB 108.1 . . ?
C2A C1A H1AA 109.5 . . ?
C2A C1A H1AB 109.5 . . ?
N2B C6B N3B 111.19(15) . . ?
N2B C6B H6B 124.4 . . ?
N3B C6B H6B 124.4 . . ?
N1A C2A C1A 109.04(14) . . ?
N1A C2A H2AA 109.9 . . ?
N1A C2A H2AB 109.9 . . ?
C1A C2A H2AA 109.9 . . ?
C1A C2A H2AB 109.9 . . ?
H2AA C2A H2AB 108.3 . . ?
N4A C7A C8A 124.13(19) . . ?
N4A C7A H7A 117.9 . . ?
C8A C7A H7A 117.9 . . ?
N1 C1B H1BA 109.7 . . ?
N1 C1B H1BB 109.7 . . ?
N1 C1B C2B 109.90(14) . . ?
H1BA C1B H1BB 108.2 . . ?
C2B C1B H1BA 109.7 . . ?
C2B C1B H1BB 109.7 . . ?
N4C C11C C10C 124.48(19) . . ?
N4C C11C H11C 117.8 . . ?
C10C C11C H11C 117.8 . . ?
C9A C10A H10A 121.0 . . ?
C11A C10A C9A 118.03(18) . . ?
C11A C10A H10A 121.0 . . ?
N1B C2B C1B 108.26(14) . . ?
N1B C2B H2BA 110.0 . . ?
N1B C2B H2BB 110.0 . . ?
C1B C2B H2BA 110.0 . . ?
C1B C2B H2BB 110.0 . . ?
H2BA C2B H2BB 108.4 . . ?
N1 C1C H1CA 109.5 . . ?
N1 C1C H1CB 109.5 . . ?
N1 C1C C2C 110.58(14) . . ?
H1CA C1C H1CB 108.1 . . ?
C2C C1C H1CA 109.5 . . ?
C2C C1C H1CB 109.5 . . ?
C9B C8B H8B 120.9 . . ?
C7B C8B C9B 118.12(17) . . ?
C7B C8B H8B 120.9 . . ?
C9B C10B H10B 121.1 . . ?
C9B C10B C11B 117.86(18) . . ?
C11B C10B H10B 121.1 . . ?
N1C C2C C1C 109.07(14) . . ?
N1C C2C H2CA 109.9 . . ?
N1C C2C H2CB 109.9 . . ?
C1C C2C H2CA 109.9 . . ?
C1C C2C H2CB 109.9 . . ?
H2CA C2C H2CB 108.3 . . ?
N4B C7B C8B 124.38(18) . . ?
N4B C7B H7B 117.8 . . ?
C8B C7B H7B 117.8 . . ?
N4A C11A C10A 123.99(18) . . ?
N4A C11A H11A 118.0 . . ?
C10A C11A H11A 118.0 . . ?
N4B C11B C10B 124.53(18) . . ?
N4B C11B H11B 117.7 . . ?
C10B C11B H11B 117.7 . . ?
O1 C1 H1A 109.5 . . ?
O1 C1 H1B 109.5 . . ?
O1 C1 H1C 109.5 . . ?
H1A C1 H1B 109.5 . . ?
H1A C1 H1C 109.5 . . ?
H1B C1 H1C 109.5 . . ?
N2C Fe1 N2A 85.71(5) . . ?
N1A Fe1 N2C 161.19(5) . . ?
N1A Fe1 N1C 101.98(6) . . ?
N1A Fe1 N1B 104.61(5) . . ?
N1A Fe1 N2A 75.85(5) . . ?
N1A Fe1 N2B 94.96(6) . . ?
N1C Fe1 N2C 75.64(6) . . ?
N1C Fe1 N1B 101.68(5) . . ?
N1C Fe1 N2A 94.87(5) . . ?
N1C Fe1 N2B 162.96(5) . . ?
N1B Fe1 N2C 94.10(5) . . ?
N1B Fe1 N2A 162.87(5) . . ?
N1B Fe1 N2B 75.36(5) . . ?
N2B Fe1 N2C 87.75(5) . . ?
N2B Fe1 N2A 87.53(5) . . ?

loop_
_geom_bond_atom_site_label_1
_geom_bond_atom_site_label_2
_geom_bond_distance
_geom_bond_site_symmetry_2
_geom_bond_publ_flag
Cl2 O6 1.4556(13) . ?
Cl2 O8 1.4331(15) . ?
Cl2 O7 1.4402(13) . ?
Cl2 O9 1.4355(15) . ?
Cl1 O4 1.4427(15) . ?
Cl1 O3 1.4280(14) . ?
Cl1 O5 1.4359(15) . ?
Cl1 O2 1.4456(16) . ?
N2C C4C 1.392(2) . ?
N2C C6C 1.311(2) . ?
N2C Fe1 2.2395(15) . ?
N3C C9C 1.426(2) . ?
N3C C6C 1.369(2) . ?
N3C C5C 1.382(2) . ?
N1A C3A 1.273(2) . ?
N1A C2A 1.467(2) . ?
N1A Fe1 2.1715(16) . ?
N1C C3C 1.274(2) . ?
N1C C2C 1.464(2) . ?
N1C Fe1 2.1793(15) . ?
N1 C1A 1.463(2) . ?
N1 C1B 1.463(2) . ?
N1 C1C 1.461(2) . ?
O1 H1 0.8400 . ?
O1 C1 1.426(3) . ?
N1B C3B 1.275(2) . ?
N1B C2B 1.465(2) . ?
N1B Fe1 2.1880(15) . ?
N2A C4A 1.393(2) . ?
N2A C6A 1.309(2) . ?
N2A Fe1 2.2485(15) . ?
N3A C9A 1.423(2) . ?
N3A C5A 1.379(2) . ?
N3A C6A 1.369(2) . ?
N2B C4B 1.390(2) . ?
N2B C6B 1.307(2) . ?
N2B Fe1 2.2054(16) . ?
N3B C9B 1.424(2) . ?
N3B C5B 1.385(2) . ?
N3B C6B 1.372(2) . ?
N4C C7C 1.335(3) . ?
N4C C11C 1.334(3) . ?
N4A C7A 1.340(3) . ?
N4A C11A 1.340(3) . ?
N4B C7B 1.339(3) . ?
N4B C11B 1.335(3) . ?
C4C C3C 1.451(2) . ?
C4C C5C 1.359(3) . ?
C3B H3B 0.9500 . ?
C3B C4B 1.447(2) . ?
C8C H8C 0.9500 . ?
C8C C9C 1.390(3) . ?
C8C C7C 1.387(3) . ?
C9C C10C 1.386(3) . ?
C4A C3A 1.447(2) . ?
C4A C5A 1.361(3) . ?
C6C H6C 0.9500 . ?
C9A C8A 1.382(3) . ?
C9A C10A 1.388(3) . ?
C4B C5B 1.355(3) . ?
C9B C8B 1.383(3) . ?
C9B C10B 1.385(3) . ?
C3C H3C 0.9500 . ?
C8A H8A 0.9500 . ?
C8A C7A 1.384(3) . ?
C3A H3A 0.9500 . ?
C5B H5B 0.9500 . ?
C5C H5C 0.9500 . ?
C10C H10C 0.9500 . ?
C10C C11C 1.384(3) . ?
C5A H5A 0.9500 . ?
C6A H6A 0.9500 . ?
C7C H7C 0.9500 . ?
C1A H1AA 0.9900 . ?
C1A H1AB 0.9900 . ?
C1A C2A 1.526(3) . ?
C6B H6B 0.9500 . ?
C2A H2AA 0.9900 . ?
C2A H2AB 0.9900 . ?
C7A H7A 0.9500 . ?
C1B H1BA 0.9900 . ?
C1B H1BB 0.9900 . ?
C1B C2B 1.525(2) . ?
C11C H11C 0.9500 . ?
C10A H10A 0.9500 . ?
C10A C11A 1.386(3) . ?
C2B H2BA 0.9900 . ?
C2B H2BB 0.9900 . ?
C1C H1CA 0.9900 . ?
C1C H1CB 0.9900 . ?
C1C C2C 1.524(3) . ?
C8B H8B 0.9500 . ?
C8B C7B 1.383(3) . ?
C10B H10B 0.9500 . ?
C10B C11B 1.386(3) . ?
C2C H2CA 0.9900 . ?
C2C H2CB 0.9900 . ?
C7B H7B 0.9500 . ?
C11A H11A 0.9500 . ?
C11B H11B 0.9500 . ?
C1 H1A 0.9800 . ?
C1 H1B 0.9800 . ?
C1 H1C 0.9800 . ?

loop_
_geom_torsion_atom_site_label_1
_geom_torsion_atom_site_label_2
_geom_torsion_atom_site_label_3
_geom_torsion_atom_site_label_4
_geom_torsion
_geom_torsion_site_symmetry_1
_geom_torsion_site_symmetry_2
_geom_torsion_site_symmetry_3
_geom_torsion_site_symmetry_4
_geom_torsion_publ_flag
N2C C4C C3C N1C -3.5(2) . . . . ?
N2C C4C C5C N3C 0.20(19) . . . . ?
N3C C9C C10C C11C -179.64(16) . . . . ?
N1 C1A C2A N1A -54.07(18) . . . . ?
N1 C1B C2B N1B -55.91(19) . . . . ?
N1 C1C C2C N1C -54.63(19) . . . . ?
N1B C3B C4B N2B -4.4(2) . . . . ?
N1B C3B C4B C5B 176.03(18) . . . . ?
N2A C4A C3A N1A 0.2(2) . . . . ?
N2A C4A C5A N3A 0.0(2) . . . . ?
N3A C9A C8A C7A 179.42(17) . . . . ?
N3A C9A C10A C11A -178.25(17) . . . . ?
N2B C4B C5B N3B -0.12(19) . . . . ?
N3B C9B C8B C7B 176.95(16) . . . . ?
N3B C9B C10B C11B -176.64(17) . . . . ?
C4C N2C C6C N3C -0.26(19) . . . . ?
C3B N1B C2B C1B -110.76(17) . . . . ?
C3B C4B C5B N3B 179.46(17) . . . . ?
C8C C9C C10C C11C -0.3(3) . . . . ?
C9C N3C C6C N2C -175.55(15) . . . . ?
C9C N3C C5C C4C 175.70(15) . . . . ?
C9C C8C C7C N4C 1.3(3) . . . . ?
C9C C10C C11C N4C 1.6(3) . . . . ?
C4A N2A C6A N3A 0.96(19) . . . . ?
C6C N2C C4C C3C 177.86(15) . . . . ?
C6C N2C C4C C5C 0.03(19) . . . . ?
C6C N3C C9C C8C -22.8(3) . . . . ?
C6C N3C C9C C10C 156.50(17) . . . . ?
C6C N3C C5C C4C -0.34(19) . . . . ?
C9A N3A C5A C4A 177.86(16) . . . . ?
C9A N3A C6A N2A -178.27(16) . . . . ?
C9A C8A C7A N4A -1.0(3) . . . . ?
C9A C10A C11A N4A -1.5(3) . . . . ?
C4B N2B C6B N3B 0.28(19) . . . . ?
C9B N3B C5B C4B 176.62(16) . . . . ?
C9B N3B C6B N2B -176.73(15) . . . . ?
C9B C8B C7B N4B 0.1(3) . . . . ?
C9B C10B C11B N4B -0.8(3) . . . . ?
C3C N1C C2C C1C -115.37(17) . . . . ?
C3C C4C C5C N3C -177.24(18) . . . . ?
C8A C9A C10A C11A 0.8(3) . . . . ?
C3A N1A C2A C1A -117.12(17) . . . . ?
C3A C4A C5A N3A -178.66(17) . . . . ?
C5B N3B C9B C8B -171.01(17) . . . . ?
C5B N3B C9B C10B 7.7(3) . . . . ?
C5B N3B C6B N2B -0.4(2) . . . . ?
C5C N3C C9C C8C 161.98(17) . . . . ?
C5C N3C C9C C10C -18.7(2) . . . . ?
C5C N3C C6C N2C 0.38(19) . . . . ?
C5C C4C C3C N1C 173.78(18) . . . . ?
C5A N3A C9A C8A -146.87(18) . . . . ?
C5A N3A C9A C10A 32.2(3) . . . . ?
C5A N3A C6A N2A -1.0(2) . . . . ?
C5A C4A C3A N1A 178.76(19) . . . . ?
C6A N2A C4A C3A 178.27(15) . . . . ?
C6A N2A C4A C5A -0.59(19) . . . . ?
C6A N3A C9A C8A 29.9(3) . . . . ?
C6A N3A C9A C10A -151.01(18) . . . . ?
C6A N3A C5A C4A 0.6(2) . . . . ?
C7C N4C C11C C10C -1.3(3) . . . . ?
C7C C8C C9C N3C 178.30(16) . . . . ?
C7C C8C C9C C10C -1.0(3) . . . . ?
C1A N1 C1B C2B 143.70(15) . . . . ?
C1A N1 C1C C2C -84.48(17) . . . . ?
C6B N2B C4B C3B -179.74(15) . . . . ?
C6B N2B C4B C5B -0.09(19) . . . . ?
C6B N3B C9B C8B 4.7(3) . . . . ?
C6B N3B C9B C10B -176.59(18) . . . . ?
C6B N3B C5B C4B 0.28(19) . . . . ?
C2A N1A C3A C4A 178.74(15) . . . . ?
C7A N4A C11A C10A 0.9(3) . . . . ?
C1B N1 C1A C2A -86.00(17) . . . . ?
C1B N1 C1C C2C 141.83(15) . . . . ?
C11C N4C C7C C8C -0.2(3) . . . . ?
C10A C9A C8A C7A 0.3(3) . . . . ?
C2B N1B C3B C4B 176.92(14) . . . . ?
C1C N1 C1A C2A 140.35(15) . . . . ?
C1C N1 C1B C2B -82.75(18) . . . . ?
C8B C9B C10B C11B 2.1(3) . . . . ?
C10B C9B C8B C7B -1.8(3) . . . . ?
C2C N1C C3C C4C 178.58(15) . . . . ?
C7B N4B C11B C10B -0.8(3) . . . . ?
C11A N4A C7A C8A 0.4(3) . . . . ?
C11B N4B C7B C8B 1.2(3) . . . . ?
Fe1 N2C C4C C3C 3.64(18) . . . . ?
Fe1 N2C C4C C5C -174.19(12) . . . . ?
Fe1 N2C C6C N3C 170.73(13) . . . . ?
Fe1 N1A C3A C4A -0.9(2) . . . . ?
Fe1 N1A C2A C1A 62.54(17) . . . . ?
Fe1 N1C C3C C4C 1.3(2) . . . . ?
Fe1 N1C C2C C1C 61.71(17) . . . . ?
Fe1 N1B C3B C4B 3.6(2) . . . . ?
Fe1 N1B C2B C1B 62.02(17) . . . . ?
Fe1 N2A C4A C3A 0.58(18) . . . . ?
Fe1 N2A C4A C5A -178.28(12) . . . . ?
Fe1 N2A C6A N3A 177.28(14) . . . . ?
Fe1 N2B C4B C3B 2.84(18) . . . . ?
Fe1 N2B C4B C5B -177.50(11) . . . . ?
Fe1 N2B C6B N3B 176.39(13) . . . . ?
